data_7027513
loop_
_publ_author_name
'Batten, Stuart R.'
'Jensen, Paul'
'Kepert, Cameron J.'
'Kurmoo, Mohamedally'
'Moubaraki, Boujemaa'
'Murray, Keith S.'
'Price, David J.'

_publ_contact_author
;
    Prof. K.S. Murray
    Department of Chemistry
    Monash University
    Clayton, Vic. 3168
    AUSTRALIA
;
_publ_section_title
;
 Syntheses, structures and magnetism of \a-Mn(dca)2,
 [Mn(dca)2(H2O)2]&#x00B7;H2O, [Mn(dca)2(C2H5OH)2]&#x00B7;(CH3)2CO,
 [Fe(dca)2(CH3OH)2] and [Mn(dca)2(L)2], where L&#x2005;=&#x2005;pyridine,
 CH3OH or DMF and dca&#x2212;&#x2005;=&#x2005;dicyanamide,
 N(CN)2&#x2212;&#x200A;&#x2020;
;
_journal_issue 17
_journal_name_full 'Journal of the Chemical Society, Dalton Transactions'
_journal_page_first 2987
_journal_paper_doi 10.1039/a903487k
_journal_year 1999
_chemical_compound_source
;
 'metathesis and recrystallisation in an ethanol and acetone mixture' 
;
_chemical_formula_moiety 'C8 H12 Mn N6 O2, C3 H6 O'
_chemical_formula_sum 'C11 H18 Mn N6 O3'
_chemical_formula_weight 337.25
_chemical_name_systematic
;
 manganese bis(dicyanamide) diethanolate acetone solvate
;
_space_group_IT_number 15
_symmetry_cell_setting monoclinic
_symmetry_Int_Tables_number 15
_symmetry_space_group_name_Hall '-C 2yc'
_symmetry_space_group_name_H-M 'C 1 2/c 1'
_atom_sites_solution_hydrogens difmap
_atom_sites_solution_primary direct
_atom_sites_solution_secondary difmap
_audit_creation_method SHELXL
_cell_angle_alpha 90.00
_cell_angle_beta 96.918(3)
_cell_angle_gamma 90.00
_cell_formula_units_Z 4
_cell_length_a 11.316(1)
_cell_length_b 11.358(1)
_cell_length_c 12.488(1)
_cell_measurement_reflns_used 3827
_cell_measurement_temperature 150(2)
_cell_measurement_theta_max 26.30
_cell_measurement_theta_min 2.55
_cell_volume 1593.4(2)
_computing_cell_refinement 'HKL (Otwinowski & Minor, 1996)'
_computing_data_collection 'XPRESS (MAC Science, 1989)'
_computing_data_reduction 'HKL (Otwinowski & Minor, 1996)'
_computing_molecular_graphics XPMA/ZORTEP
_computing_publication_material CIFTAB
_computing_structure_refinement 'SHELXL-93 (Sheldrick, 1993)'
_computing_structure_solution 'SHELXS-86 (Sheldrick, 1990)'
_diffrn_ambient_environment
;
 'In thin film of perfluorpolyether oil on mohair fibre' 
;
_diffrn_ambient_temperature 150(2)
_diffrn_crystal_treatment 'Flash cooled in nitrogen stream'
_diffrn_detector 'Eu/Ba image plate'
_diffrn_measurement_device 'Enraf-Nonius DIP2000 diffractometer'
_diffrn_measurement_method 'Ninety 2-degree oscillations in phi'
_diffrn_radiation_monochromator graphite
_diffrn_radiation_source 'fine-focus sealed tube'
_diffrn_radiation_type MoK\a
_diffrn_radiation_wavelength 0.71073
_diffrn_reflns_av_R_equivalents 0.026
_diffrn_reflns_av_sigmaI/netI 0.0253
_diffrn_reflns_limit_h_max 14
_diffrn_reflns_limit_h_min -14
_diffrn_reflns_limit_k_max 14
_diffrn_reflns_limit_k_min -14
_diffrn_reflns_limit_l_max 15
_diffrn_reflns_limit_l_min -15
_diffrn_reflns_number 5757
_diffrn_reflns_theta_max 26.30
_diffrn_reflns_theta_min 2.55
_diffrn_standards_decay_% 0
_exptl_absorpt_coefficient_mu 0.847
_exptl_absorpt_correction_T_max 1.0
_exptl_absorpt_correction_T_min 1.0
_exptl_absorpt_correction_type none
_exptl_crystal_colour clear
_exptl_crystal_density_diffrn 1.406
_exptl_crystal_density_method 'not measured'
_exptl_crystal_description 'Transparent blocks'
_exptl_crystal_F_000 700
_exptl_crystal_size_max 0.45
_exptl_crystal_size_mid 0.25
_exptl_crystal_size_min 0.20
_refine_diff_density_max 0.268
_refine_diff_density_min -0.284
_refine_diff_density_rms 0.047
_refine_ls_extinction_method none
_refine_ls_goodness_of_fit_all 1.445
_refine_ls_goodness_of_fit_obs 1.446
_refine_ls_hydrogen_treatment refall
_refine_ls_matrix_type full
_refine_ls_number_parameters 142
_refine_ls_number_reflns 1567
_refine_ls_number_restraints 0
_refine_ls_restrained_S_all 1.445
_refine_ls_restrained_S_obs 1.446
_refine_ls_R_factor_all 0.0437
_refine_ls_R_factor_obs 0.0433
_refine_ls_shift/esd_max 0.000
_refine_ls_shift/esd_mean 0.000
_refine_ls_structure_factor_coef Fsqd
_refine_ls_weighting_details 'w=1/[\s^2^(Fo^2^)+(0.0000P)^2^+3.0333P] where P=(Fo^2^+2Fc^2^)/3'
_refine_ls_weighting_scheme calc
_refine_ls_wR_factor_all 0.0855
_refine_ls_wR_factor_obs 0.0854
_reflns_number_observed 1562
_reflns_number_total 1567
_reflns_observed_criterion >2sigma(I)
_cod_data_source_file 903487ksup1.cif
_cod_data_source_block mndca2etoh2me2co
_cod_depositor_comments
;
The following automatic conversions were performed:

'_refine_ls_weighting_scheme' value 'calc
w=1/[\s^2^(Fo^2^)+(0.0000P)^2^+3.0333P] where P=(Fo^2^+2Fc^2^)/3' was
changed to 'calc'. New tag '_refine_ls_weighting_details' was
created. The value of the new tag was set to
'w=1/[\s^2^(Fo^2^)+(0.0000P)^2^+3.0333P] where P=(Fo^2^+2Fc^2^)/3'.

Automatic conversion script
Id: cif_fix_values 3143 2015-03-26 13:38:13Z robertas 
;
_cod_original_sg_symbol_H-M C2/c
_cod_database_code 7027513

loop_
_symmetry_equiv_pos_as_xyz
'x, y, z'
'-x, y, -z+1/2'
'x+1/2, y+1/2, z'
'-x+1/2, y+1/2, -z+1/2'
'-x, -y, -z'
'x, -y, z-1/2'
'-x+1/2, -y+1/2, -z'
'x+1/2, -y+1/2, z-1/2'

loop_
_atom_site_aniso_label
_atom_site_aniso_U_11
_atom_site_aniso_U_22
_atom_site_aniso_U_33
_atom_site_aniso_U_23
_atom_site_aniso_U_13
_atom_site_aniso_U_12
Mn1 0.0271(3) 0.0159(2) 0.0120(2) 0.0002(2) 0.0004(2) -0.0050(2)
N1 0.0353(12) 0.0230(10) 0.0199(11) 0.0038(8) 0.0046(9) -0.0022(9)
N2 0.098(2) 0.0290(13) 0.0250(12) 0.0126(10) 0.0287(14) 0.0265(14)
N3 0.0420(13) 0.0214(11) 0.0207(11) 0.0045(8) 0.0009(9) 0.0043(9)
C1 0.0345(14) 0.0161(11) 0.0229(13) 0.0016(9) 0.0059(10) 0.0042(10)
C2 0.0330(13) 0.0238(12) 0.0156(11) -0.0009(9) 0.0060(10) 0.0005(10)
O1 0.0288(10) 0.0283(10) 0.0240(10) 0.0082(8) -0.0039(7) -0.0083(8)
C3 0.027(2) 0.034(2) 0.024(2) -0.0016(14) 0.0044(13) -0.0088(15)
C4 0.030(2) 0.029(2) 0.040(2) -0.0053(14) 0.0030(14) -0.0102(14)
O11 0.0378(15) 0.0223(13) 0.0267(13) 0.000 -0.0042(11) 0.000
C11 0.020(2) 0.027(2) 0.025(2) 0.000 0.0049(13) 0.000
C12 0.042(2) 0.0296(15) 0.038(2) -0.0071(12) 0.0000(14) -0.0046(13)

loop_
_atom_site_label
_atom_site_type_symbol
_atom_site_fract_x
_atom_site_fract_y
_atom_site_fract_z
_atom_site_U_iso_or_equiv
_atom_site_thermal_displace_type
_atom_site_occupancy
_atom_site_calc_flag
_atom_site_refinement_flags
_atom_site_disorder_group
Mn1 Mn 0.2500 0.2500 0.5000 0.0185(2) Uani 1 d S .
N1 N 0.2946(2) 0.3224(2) 0.3475(2) 0.0260(5) Uani 1 d . .
N2 N 0.3049(3) 0.3835(2) 0.1613(2) 0.0489(8) Uani 1 d . .
N3 N 0.2494(2) 0.5698(2) 0.0713(2) 0.0283(5) Uani 1 d . .
C1 C 0.2971(2) 0.3572(2) 0.2615(2) 0.0243(5) Uani 1 d . .
C2 C 0.2738(2) 0.4850(2) 0.1188(2) 0.0239(5) Uani 1 d . .
O1 O 0.4388(2) 0.2322(2) 0.5644(2) 0.0276(4) Uani 1 d . .
H1 H 0.4519(28) 0.1987(28) 0.6176(27) 0.034(9) Uiso 1 d . .
C3 C 0.5416(3) 0.2969(3) 0.5407(2) 0.0284(7) Uani 0.90 d P 1
H3A H 0.5131(27) 0.3407(28) 0.4747(26) 0.027(8) Uiso 0.90 d P 1
H3B H 0.6083(30) 0.2423(30) 0.5270(26) 0.033(9) Uiso 0.90 d P 1
C4 C 0.5865(3) 0.3805(3) 0.6301(3) 0.0332(7) Uani 0.90 d P 1
H4A H 0.5242(33) 0.4322(31) 0.6452(28) 0.038(9) Uiso 0.90 d P 1
H4B H 0.6136(30) 0.3359(30) 0.6971(29) 0.035(9) Uiso 0.90 d P 1
H4C H 0.6551(32) 0.4215(31) 0.6079(27) 0.037(9) Uiso 0.90 d P 1
C3B C 0.5151(28) 0.3458(29) 0.5581(25) 0.028(7) Uiso 0.10 d P 2
C4B C 0.6359(37) 0.3214(38) 0.6023(33) 0.058(9) Uiso 0.10 d P 2
O11 O 0.0000 0.4017(2) 0.2500 0.0296(6) Uani 1 d S .
C11 C 0.0000 0.5095(3) 0.2500 0.0235(7) Uani 1 d S .
C12 C 0.0496(3) 0.5772(3) 0.3470(3) 0.0370(7) Uani 1 d . .
H12A H 0.0919(34) 0.5287(33) 0.4014(30) 0.057(11) Uiso 1 d . .
H12B H -0.0151(42) 0.6146(40) 0.3823(36) 0.086(14) Uiso 1 d . .
H12C H 0.1017(35) 0.6335(36) 0.3253(32) 0.064(12) Uiso 1 d . .

loop_
_atom_type_symbol
_atom_type_description
_atom_type_scat_dispersion_real
_atom_type_scat_dispersion_imag
_atom_type_scat_source
C C 0.0033 0.0016 'International Tables Vol C Tables 4.2.6.8 and 6.1.1.4'
N N 0.0061 0.0033 'International Tables Vol C Tables 4.2.6.8 and 6.1.1.4'
O O 0.0106 0.0060 'International Tables Vol C Tables 4.2.6.8 and 6.1.1.4'
H H 0.0000 0.0000 'International Tables Vol C Tables 4.2.6.8 and 6.1.1.4'
Mn Mn 0.3368 0.7283 'International Tables Vol C Tables 4.2.6.8 and 6.1.1.4'

loop_
_geom_angle_atom_site_label_1
_geom_angle_atom_site_label_2
_geom_angle_atom_site_label_3
_geom_angle
_geom_angle_site_symmetry_1
_geom_angle_site_symmetry_3
N1 Mn1 N1 179.999(1) . 7_556
N1 Mn1 O1 92.14(8) . .
N1 Mn1 O1 87.86(8) 7_556 .
N1 Mn1 O1 87.86(8) . 7_556
N1 Mn1 O1 92.14(8) 7_556 7_556
O1 Mn1 O1 180.0 . 7_556
N1 Mn1 N3 89.16(8) . 4_545
N1 Mn1 N3 90.84(8) 7_556 4_545
O1 Mn1 N3 90.70(8) . 4_545
O1 Mn1 N3 89.30(8) 7_556 4_545
N1 Mn1 N3 90.84(8) . 6_566
N1 Mn1 N3 89.16(8) 7_556 6_566
O1 Mn1 N3 89.30(8) . 6_566
O1 Mn1 N3 90.70(8) 7_556 6_566
N3 Mn1 N3 180.0 4_545 6_566
C1 N1 Mn1 167.9(2) . .
C2 N2 C1 123.4(2) . .
C2 N3 Mn1 164.6(2) . 4
N1 C1 N2 172.8(3) . .
N3 C2 N2 172.8(3) . .
C3 O1 Mn1 130.7(2) . .
C3B O1 Mn1 115.1(12) . .
C3 O1 H1 110.9(24) . .
C3B O1 H1 113.9(27) . .
Mn1 O1 H1 116.2(24) . .
O1 C3 C4 112.3(3) . .
O1 C3 H3A 103.8(18) . .
C4 C3 H3A 110.5(18) . .
O1 C3 H3B 111.2(19) . .
C4 C3 H3B 108.8(19) . .
H3A C3 H3B 110.3(25) . .
C3 C4 H4A 110.1(21) . .
C3 C4 H4B 110.1(20) . .
H4A C4 H4B 107.9(28) . .
C3 C4 H4C 107.4(20) . .
H4A C4 H4C 113.3(29) . .
H4B C4 H4C 107.9(28) . .
C4B C3B O1 109.1(26) . .
O11 C11 C12 121.1(2) . .
O11 C11 C12 121.1(2) . 2
C12 C11 C12 117.7(3) . 2
C11 C12 H12A 112.8(22) . .
C11 C12 H12B 110.8(26) . .
H12A C12 H12B 105.3(32) . .
C11 C12 H12C 107.9(24) . .
H12A C12 H12C 108.8(32) . .
H12B C12 H12C 111.2(35) . .

loop_
_geom_bond_atom_site_label_1
_geom_bond_atom_site_label_2
_geom_bond_distance
_geom_bond_site_symmetry_2
Mn1 N1 2.189(2) .
Mn1 N1 2.189(2) 7_556
Mn1 O1 2.200(2) .
Mn1 O1 2.200(2) 7_556
Mn1 N3 2.233(2) 4_545
Mn1 N3 2.233(2) 6_566
N1 C1 1.148(3) .
N2 C2 1.300(3) .
N2 C1 1.300(3) .
N3 C2 1.147(3) .
N3 Mn1 2.233(2) 4
O1 C3 1.437(3) .
O1 C3B 1.56(3) .
O1 H1 0.76(3) .
C3 C4 1.506(4) .
C3 H3A 0.98(3) .
C3 H3B 1.01(3) .
C4 H4A 0.95(4) .
C4 H4B 0.99(4) .
C4 H4C 0.97(4) .
C3B C4B 1.44(5) .
O11 C11 1.224(4) .
C11 C12 1.487(3) .
C11 C12 1.487(3) 2
C12 H12A 0.96(4) .
C12 H12B 0.99(5) .
C12 H12C 0.93(4) .
